data_2101956
loop_
_publ_author_name
'Lough, Alan J.'
'Gregson, Richard M.'
'Ferguson, George'
'Glidewell, Christopher'

_publ_section_title
;Two different three-dimensional hydrogen-bonded framework structures in two
 hydrated adducts
 <i>meso</i>-5,5,7,12,12,14-hexamethyl-1,4,8,11-tetraazacyclotetradecane--terephthalic
 acid--water (1/1/4) and (1/1/6)
;
_journal_issue 1
_journal_name_full 'Acta Crystallographica Section B'
_journal_page_first 85
_journal_page_last 93
_journal_paper_doi 10.1107/S0108768199011544
_journal_volume 56
_journal_year 2000
_chemical_formula_moiety 'C16 H38 N4,C8 H4 O4,4H2 O'
_chemical_formula_sum 'C24 H50 N4 O8'
_chemical_formula_weight 522.68
_chemical_name_systematic
;
Meso-5,5,7,12,12,14-Hexamethyl-1,4,8,11-tetra-
azacyclotetradecane--terephthalic acid--water (1/1/4).
;
_space_group_IT_number 14
_symmetry_cell_setting monoclinic
_symmetry_space_group_name_Hall '-P 2yn'
_symmetry_space_group_name_H-M 'P 1 21/n 1'
_cell_angle_alpha 90.00
_cell_angle_beta 110.549(2)
_cell_angle_gamma 90.00
_cell_formula_units_Z 4
_cell_length_a 13.3213(4)
_cell_length_b 14.0499(4)
_cell_length_c 16.0491(6)
_cell_measurement_reflns_used 6427
_cell_measurement_temperature 100.00(10)
_cell_measurement_theta_max 27.48
_cell_measurement_theta_min 4.08
_cell_volume 2812.67(16)
_computing_cell_refinement 'DENZO-SMN (Otwinowski & Minor, 1997)'
_computing_data_collection 'Kappa-CCD server software (Nonius, 1997)'
_computing_data_reduction 'DENZO-SMN (Otwinowski & Minor, 1997)'
_computing_molecular_graphics 'NRCVAX96, ORTEP (Johnson, 1976), PLATON (Spek, 1999)'
_computing_publication_material 'NRCVAX96, SHELXL97  and WordPerfect macro PRPKAPPA (Ferguson, 1999)'
_computing_structure_refinement 'NRCVAX96 (Gabe et al., 1989)and SHELXL97 (Sheldrick, 1997a)'
_computing_structure_solution 'SHELXS97 (Sheldrick, 1997b)'
_diffrn_ambient_temperature 100.00(10)
_diffrn_measured_fraction_theta_full .996
_diffrn_measured_fraction_theta_max .996
_diffrn_measurement_device_type Kappa-CCD
_diffrn_measurement_method '\f scans and \w scans with \k offsets'
_diffrn_radiation_monochromator graphite
_diffrn_radiation_source 'fine-focus sealed X-ray tube'
_diffrn_radiation_type 'Mo K\a'
_diffrn_radiation_wavelength .71073
_diffrn_reflns_av_R_equivalents .082
_diffrn_reflns_av_sigmaI/netI .0716
_diffrn_reflns_limit_h_max 17
_diffrn_reflns_limit_h_min 0
_diffrn_reflns_limit_k_max 18
_diffrn_reflns_limit_k_min 0
_diffrn_reflns_limit_l_max 19
_diffrn_reflns_limit_l_min -20
_diffrn_reflns_number 32836
_diffrn_reflns_theta_full 27.48
_diffrn_reflns_theta_max 27.48
_diffrn_reflns_theta_min 4.08
_diffrn_standards_decay_% 0
_exptl_absorpt_coefficient_mu .092
_exptl_absorpt_correction_T_max .9909
_exptl_absorpt_correction_T_min .9686
_exptl_absorpt_correction_type multi-scan
_exptl_absorpt_process_details 'DENZO-SMN (Otwinowski & Minor, 1997)'
_exptl_crystal_colour colourless
_exptl_crystal_density_diffrn 1.234
_exptl_crystal_density_method 'not measured'
_exptl_crystal_description block
_exptl_crystal_F_000 1144
_exptl_crystal_size_max .35
_exptl_crystal_size_mid .30
_exptl_crystal_size_min .10
_refine_diff_density_max .233
_refine_diff_density_min -.202
_refine_ls_extinction_coef .0036(7)
_refine_ls_extinction_method 'SHELXL97 (Sheldrick, 1997a)'
_refine_ls_goodness_of_fit_ref .914
_refine_ls_hydrogen_treatment constr
_refine_ls_matrix_type full
_refine_ls_number_parameters 371
_refine_ls_number_reflns 6427
_refine_ls_number_restraints 12
_refine_ls_restrained_S_all .914
_refine_ls_R_factor_all .0840
_refine_ls_R_factor_gt .0412
_refine_ls_shift/su_max .002
_refine_ls_shift/su_mean .000
_refine_ls_structure_factor_coef Fsqd
_refine_ls_weighting_details 'w=1/[\s^2^(Fo^2^)+(0.0512P)^2^] where P=(Fo^2^+2Fc^2^)/3'
_refine_ls_weighting_scheme calc
_refine_ls_wR_factor_ref .0988
_reflns_number_gt 4031
_reflns_number_total 6427
_reflns_threshold_expression >2\s(I)
_cod_data_source_file bm0023.cif
_cod_data_source_block 1
_cod_depositor_comments
;
The following automatic conversions were performed:
'_exptl_absorpt_correction_type' value 'Multi-scan' changed to
'multi-scan' according to
'/home/saulius/struct/CIF-dictionaries/cif_core.dic' dictionary named
'cif_core.dic' version 2.4.1 from 2010-06-29.

Automatic conversion script
Id: cif_fix_enum 1527 2010-12-29 10:47:43Z saulius 

The following automatic conversions were performed:

'_exptl_absorpt_correction_type' value 'Multi-scan' changed to
'multi-scan' according to
/home/saulius/struct/CIF-dictionaries/cif_core.dic dictionary named
'cif_core.dic' version 2.4.1 from 2010-06-29.

Automatic conversion script
Id: cif_fix_values 1715 2011-07-08 13:25:40Z adriana 
;
_cod_original_sg_symbol_H-M 'P 21/n'
_cod_database_code 2101956
_cod_database_fobs_code 2101956

loop_
_symmetry_equiv_pos_as_xyz
'x, y, z'
'-x+1/2, y+1/2, -z+1/2'
'-x, -y, -z'
'x+1/2, -y+1/2, z+1/2'

loop_
_atom_site_label
_atom_site_fract_x
_atom_site_fract_y
_atom_site_fract_z
_atom_site_U_iso_or_equiv
_atom_site_adp_type
_atom_site_calc_flag
_atom_site_refinement_flags
_atom_site_occupancy
_atom_site_type_symbol
N1 .55614(9) .41092(8) .28573(8) .0175(3) Uani d . 1 N
C2 .54253(11) .37934(10) .36943(10) .0199(3) Uani d . 1 C
C3 .57108(11) .27535(10) .38679(10) .0202(3) Uani d . 1 C
N4 .49519(9) .21587(8) .31778(8) .0179(3) Uani d . 1 N
C5 .52038(11) .11208(10) .32400(10) .0198(3) Uani d . 1 C
C51 .53580(13) .07242(11) .41651(10) .0279(4) Uani d . 1 C
C52 .62127(11) .09660(10) .30045(11) .0244(4) Uani d . 1 C
C6 .42294(11) .05990(10) .25729(10) .0218(3) Uani d . 1 C
C7 .39833(11) .07637(10) .15823(10) .0207(3) Uani d . 1 C
C71 .30228(12) .01707(10) .10253(11) .0273(4) Uani d . 1 C
N8 .37573(9) .18045(8) .13754(8) .0183(3) Uani d . 1 N
C9 .38448(12) .21265(10) .05212(10) .0212(3) Uani d . 1 C
C10 .35345(12) .31622(10) .03572(10) .0230(3) Uani d . 1 C
N11 .42840(9) .37652(8) .10425(8) .0203(3) Uani d . 1 N
C12 .39486(11) .47798(10) .10703(10) .0216(3) Uani d . 1 C
C121 .35486(13) .52561(11) .01525(11) .0290(4) Uani d . 1 C
C122 .30590(12) .48136(11) .14643(11) .0282(4) Uani d . 1 C
C13 .49530(11) .53232(10) .16589(10) .0217(3) Uani d . 1 C
C14 .53339(11) .51514(9) .26577(10) .0200(3) Uani d . 1 C
C141 .63364(12) .57322(10) .31442(10) .0231(3) Uani d . 1 C
O21 1.26221(8) .25406(8) .28097(7) .0306(3) Uani d . 1 O
O22 1.17553(8) .21642(7) .13845(7) .0256(3) Uani d . 1 O
O23 .68658(8) .34160(7) .17262(7) .0266(3) Uani d . 1 O
O24 .76698(8) .37946(7) .31595(7) .0244(2) Uani d . 1 O
C21 1.07375(11) .27914(9) .22109(10) .0180(3) Uani d . 1 C
C22 .98667(11) .30231(9) .14531(10) .0188(3) Uani d . 1 C
C23 .88937(11) .32757(9) .15198(10) .0186(3) Uani d . 1 C
C24 .87689(11) .33057(9) .23473(10) .0182(3) Uani d . 1 C
C25 .96450(11) .30995(9) .31087(10) .0198(3) Uani d . 1 C
C26 1.06222(11) .28429(10) .30423(10) .0195(3) Uani d . 1 C
C27 1.17891(11) .24799(10) .21385(10) .0208(3) Uani d . 1 C
C28 .76858(11) .35204(10) .24072(10) .0200(3) Uani d . 1 C
O3 .99709(10) .08941(8) .04474(8) .0324(3) Uani d D 1 O
O4 .82252(11) .20923(10) -.03716(9) .0408(3) Uani d D 1 O
O5 .65694(10) .20483(9) .03737(9) .0370(3) Uani d D 1 O
O6 .59445(10) .02185(9) .06940(9) .0359(3) Uani d D 1 O
H1A .6254 .3984 .2894 .021 Uiso calc R 1 H
H1B .5110 .3759 .2392 .021 Uiso calc R 1 H
H2A .4673 .3894 .3649 .024 Uiso calc R 1 H
H2B .5891 .4179 .4198 .024 Uiso calc R 1 H
H3A .6447 .2645 .3872 .024 Uiso calc R 1 H
H3B .5693 .2573 .4459 .024 Uiso calc R 1 H
H4A .4279 .2239 .3206 .021 Uiso calc R 1 H
H51A .5969 .1041 .4608 .042 Uiso calc R 1 H
H51B .5494 .0038 .4174 .042 Uiso calc R 1 H
H51C .4709 .0840 .4305 .042 Uiso calc R 1 H
H52A .6132 .1297 .2447 .037 Uiso calc R 1 H
H52B .6312 .0284 .2933 .037 Uiso calc R 1 H
H52C .6838 .1219 .3483 .037 Uiso calc R 1 H
H6A .4337 -.0093 .2686 .026 Uiso calc R 1 H
H6B .3586 .0781 .2709 .026 Uiso calc R 1 H
H7 .4623 .0576 .1431 .025 Uiso calc R 1 H
H71A .2393 .0348 .1172 .041 Uiso calc R 1 H
H71B .3180 -.0506 .1154 .041 Uiso calc R 1 H
H71C .2879 .0289 .0392 .041 Uiso calc R 1 H
H8A .3076 .1935 .1364 .022 Uiso calc R 1 H
H8B .4227 .2155 .1830 .022 Uiso calc R 1 H
H9A .3368 .1736 .0027 .025 Uiso calc R 1 H
H9B .4590 .2039 .0541 .025 Uiso calc R 1 H
H10A .3537 .3352 -.0236 .028 Uiso calc R 1 H
H10B .2800 .3253 .0362 .028 Uiso calc R 1 H
H11A .4932 .3762 .0957 .024 Uiso calc R 1 H
H12A .4109 .5222 -.0111 .044 Uiso calc R 1 H
H12B .3376 .5924 .0216 .044 Uiso calc R 1 H
H12C .2905 .4926 -.0234 .044 Uiso calc R 1 H
H12D .2400 .4544 .1038 .042 Uiso calc R 1 H
H12E .2930 .5476 .1591 .042 Uiso calc R 1 H
H12F .3276 .4443 .2017 .042 Uiso calc R 1 H
H13A .5550 .5162 .1452 .026 Uiso calc R 1 H
H13B .4811 .6013 .1554 .026 Uiso calc R 1 H
H14 .4752 .5349 .2880 .024 Uiso calc R 1 H
H14A .6592 .5574 .3779 .035 Uiso calc R 1 H
H14B .6165 .6412 .3067 .035 Uiso calc R 1 H
H14C .6896 .5584 .2899 .035 Uiso calc R 1 H
H22 .9941 .3008 .0886 .023 Uiso calc R 1 H
H23 .8305 .3430 .0998 .022 Uiso calc R 1 H
H25 .9575 .3134 .3677 .024 Uiso calc R 1 H
H26 1.1215 .2702 .3565 .023 Uiso calc R 1 H
H31 1.0527(12) .1232(13) .0723(13) .061(4) Uiso d D 1 H
H32 .949(3) .127(3) .014(3) .076(6) Uiso d PD .50 H
H33 .999(4) .042(2) .013(3) .076(6) Uiso d PD .50 H
H41 .7984(16) .2144(15) -.0937(8) .061(4) Uiso d D 1 H
H42 .778(3) .197(3) -.012(3) .076(6) Uiso d PD .50 H
H43 .864(3) .166(2) -.009(3) .076(6) Uiso d PD .50 H
H51 .6722(16) .2457(13) .0791(11) .061(4) Uiso d D 1 H
H52 .7144(19) .197(3) .027(3) .076(6) Uiso d PD .50 H
H53 .641(4) .1498(14) .050(3) .076(6) Uiso d PD .50 H
H61 .6315(15) -.0212(12) .1038(13) .061(4) Uiso d D 1 H
H62 .539(2) .005(4) .028(2) .076(6) Uiso d PD .50 H
H63 .621(3) .0731(17) .059(3) .076(6) Uiso d PD .50 H

loop_
_atom_site_aniso_label
_atom_site_aniso_U_11
_atom_site_aniso_U_22
_atom_site_aniso_U_33
_atom_site_aniso_U_12
_atom_site_aniso_U_13
_atom_site_aniso_U_23
N1 .0172(6) .0168(6) .0192(7) .0012(5) .0072(5) -.0020(5)
C2 .0213(8) .0208(7) .0184(8) .0004(6) .0081(6) -.0014(6)
C3 .0203(8) .0203(7) .0184(8) .0007(6) .0048(6) .0012(6)
N4 .0145(6) .0181(6) .0216(7) .0011(5) .0070(5) -.0012(5)
C5 .0213(8) .0175(7) .0197(8) .0024(6) .0063(7) .0018(6)
C51 .0349(9) .0203(8) .0265(9) -.0015(7) .0083(8) .0019(7)
C52 .0209(8) .0229(8) .0270(9) .0035(6) .0056(7) -.0024(6)
C6 .0224(8) .0169(7) .0253(9) -.0009(6) .0075(7) .0007(6)
C7 .0195(7) .0167(7) .0256(9) .0019(6) .0076(7) -.0021(6)
C71 .0255(8) .0220(8) .0304(9) -.0019(6) .0050(7) -.0022(7)
N8 .0159(6) .0184(6) .0203(7) .0002(5) .0060(5) -.0021(5)
C9 .0218(8) .0235(8) .0192(8) .0004(6) .0084(6) -.0015(6)
C10 .0244(8) .0244(8) .0181(8) .0003(6) .0049(7) .0000(6)
N11 .0191(6) .0198(6) .0219(7) .0011(5) .0072(5) -.0002(5)
C12 .0223(8) .0186(7) .0224(9) .0033(6) .0059(7) .0012(6)
C121 .0350(9) .0235(8) .0248(9) .0044(7) .0058(7) .0029(7)
C122 .0209(8) .0330(9) .0283(9) .0028(7) .0056(7) -.0039(7)
C13 .0234(8) .0184(7) .0240(9) .0024(6) .0092(7) .0027(6)
C14 .0206(8) .0157(7) .0238(9) .0026(6) .0080(7) -.0004(6)
C141 .0239(8) .0177(7) .0267(9) -.0008(6) .0077(7) -.0001(6)
O21 .0164(6) .0473(7) .0272(7) .0033(5) .0066(5) -.0064(5)
O22 .0202(5) .0334(6) .0245(6) .0034(4) .0096(5) -.0058(5)
O23 .0175(5) .0331(6) .0286(7) .0026(4) .0072(5) -.0035(5)
O24 .0205(6) .0264(6) .0290(6) .0012(4) .0122(5) -.0051(5)
C21 .0169(7) .0150(7) .0230(8) -.0016(6) .0081(6) -.0018(6)
C22 .0209(7) .0156(7) .0222(8) -.0010(6) .0104(6) -.0010(6)
C23 .0178(7) .0157(7) .0212(8) .0004(6) .0053(6) -.0001(6)
C24 .0165(7) .0133(7) .0258(9) -.0011(5) .0088(6) -.0018(6)
C25 .0215(8) .0187(7) .0212(8) -.0011(6) .0099(7) -.0019(6)
C26 .0169(7) .0183(7) .0222(8) .0005(6) .0056(6) -.0011(6)
C27 .0183(8) .0202(7) .0256(9) .0009(6) .0097(7) -.0009(6)
C28 .0184(7) .0166(7) .0279(9) .0011(6) .0119(7) -.0002(6)
O3 .0397(7) .0322(7) .0278(7) -.0073(6) .0148(6) -.0022(5)
O4 .0449(8) .0489(8) .0232(7) -.0094(6) .0052(6) .0003(6)
O5 .0327(7) .0341(7) .0371(8) .0016(6) .0036(6) -.0092(6)
O6 .0336(7) .0378(8) .0340(8) .0074(6) .0091(6) .0079(6)

loop_
_atom_type_symbol
_atom_type_description
_atom_type_scat_dispersion_real
_atom_type_scat_dispersion_imag
_atom_type_scat_source
C C .0033 .0016
;International Tables for Crystallography (199X, Vol C, Tables 4.2.6.8 and
 6.1.1.4)
;
H H .0000 .0000
;International Tables for Crystallography (199X, Vol C, Tables 4.2.6.8 and
 6.1.1.4)
;
N N .0061 .0033
;International Tables for Crystallography (199X, Vol C, Tables 4.2.6.8 and
 6.1.1.4)
;
O O .0106 .0060
;International Tables for Crystallography (199X, Vol C, Tables 4.2.6.8 and
 6.1.1.4)
;

loop_
_geom_angle_atom_site_label_1
_geom_angle_atom_site_label_2
_geom_angle_atom_site_label_3
_geom_angle
_geom_angle_publ_flag
C2 N1 C14 113.78(10) no
N1 C2 C3 110.67(11) no
N4 C3 C2 110.42(11) no
C3 N4 C5 115.23(11) no
N4 C5 C51 111.79(12) no
N4 C5 C52 108.55(11) no
C51 C5 C52 110.88(12) no
N4 C5 C6 107.61(11) no
C51 C5 C6 107.05(11) no
C52 C5 C6 110.92(12) no
C7 C6 C5 118.10(12) no
N8 C7 C6 109.30(11) no
N8 C7 C71 109.84(11) no
C6 C7 C71 110.94(12) no
C9 N8 C7 115.12(11) no
N8 C9 C10 110.41(11) no
N11 C10 C9 110.67(12) no
C10 N11 C12 116.09(11) no
N11 C12 C122 108.94(11) no
N11 C12 C121 113.15(12) no
C122 C12 C121 109.01(12) no
N11 C12 C13 106.58(11) no
C122 C12 C13 111.31(12) no
C121 C12 C13 107.86(12) no
C14 C13 C12 117.62(12) no
N1 C14 C13 110.24(11) no
N1 C14 C141 109.66(11) no
C13 C14 C141 111.27(12) no
C22 C21 C26 118.98(13) no
C22 C21 C27 120.74(13) no
C26 C21 C27 120.28(13) no
C23 C22 C21 120.53(14) no
C22 C23 C24 120.60(14) no
C25 C24 C23 119.07(13) no
C25 C24 C28 120.73(13) no
C23 C24 C28 120.15(13) no
C26 C25 C24 120.37(14) no
C25 C26 C21 120.42(13) no
O21 C27 O22 124.56(13) no
O21 C27 C21 118.75(13) no
O22 C27 C21 116.69(13) no
O23 C28 O24 124.19(13) no
O23 C28 C24 118.75(13) no
O24 C28 C24 117.06(13) no

loop_
_geom_bond_atom_site_label_1
_geom_bond_atom_site_label_2
_geom_bond_distance
_geom_bond_publ_flag
N1 C2 1.485(2) no
N1 C14 1.507(2) no
C2 C3 1.511(2) no
C3 N4 1.470(2) no
N4 C5 1.492(2) no
C5 C51 1.531(2) no
C5 C52 1.534(2) no
C5 C6 1.547(2) no
C6 C7 1.524(2) no
C7 N8 1.506(2) no
C7 C71 1.526(2) no
N8 C9 1.487(2) no
C9 C10 1.510(2) no
C10 N11 1.467(2) no
N11 C12 1.499(2) no
C12 C122 1.527(2) no
C12 C121 1.533(2) no
C12 C13 1.542(2) no
C13 C14 1.521(2) no
C14 C141 1.525(2) no
O21 C27 1.249(2) no
O22 C27 1.275(2) no
O23 C28 1.254(2) no
O24 C28 1.275(2) no
C21 C22 1.393(2) no
C21 C26 1.398(2) no
C21 C27 1.511(2) no
C22 C23 1.384(2) no
C23 C24 1.396(2) no
C24 C25 1.392(2) no
C24 C28 1.510(2) no
C25 C26 1.391(2) no

loop_
_geom_hbond_atom_site_label_D
_geom_hbond_atom_site_label_H
_geom_hbond_atom_site_label_A
_geom_hbond_site_symmetry_A
_geom_hbond_distance_DH
_geom_hbond_distance_HA
_geom_hbond_distance_DA
_geom_hbond_angle_DHA
_geom_hbond_publ_flag
N1 H1B N11 . .92 2.06 2.852(2) 144 no
N1 H1A O24 . .92 1.80 2.714(2) 170 no
N4 H4A O21 1_455 .92 2.11 2.997(2) 160 no
N8 H8A O22 1_455 .92 1.80 2.720(2) 178 no
N8 H8B N4 . .92 2.04 2.814(2) 141 no
N11 H11A O23 . .92 2.48 3.260(2) 142 no
O3 H31 O22 . .86 2.07 2.930(2) 174 no
O3 H32 O4 . .84 1.97 2.797(2) 167 no
O3 H33 O3 3_755 .84 2.07 2.908(2) 169 no
O4 H41 O21 4_454 .85 1.95 2.790(2) 169 no
O4 H42 O5 . .84 2.03 2.855(2) 164 no
O4 H43 O3 . .84 1.99 2.797(2) 160 no
O5 H51 O23 . .85 1.98 2.821(2) 172 no
O5 H52 O4 . .85 2.05 2.855(2) 159 no
O5 H53 O6 . .85 1.96 2.805(2) 175 no
O6 H61 O24 2_645 .85 2.05 2.900(2) 175 no
O6 H62 O6 3_655 .84 1.95 2.781(2) 175 no
O6 H63 O5 . .84 1.97 2.805(2) 168 no

loop_
_geom_torsion_atom_site_label_1
_geom_torsion_atom_site_label_2
_geom_torsion_atom_site_label_3
_geom_torsion_atom_site_label_4
_geom_torsion
_geom_torsion_publ_flag
N1 C2 C3 N4 -65.42(15) no
C2 C3 N4 C5 175.44(11) no
C3 N4 C5 C51 53.07(16) no
C3 N4 C5 C52 -69.55(15) no
C3 N4 C5 C6 170.33(11) no
N4 C5 C6 C7 67.49(15) no
C51 C5 C6 C7 -172.19(12) no
C52 C5 C6 C7 -51.10(16) no
C5 C6 C7 N8 -60.57(16) no
C5 C6 C7 C71 178.15(12) no
C6 C7 N8 C9 161.45(11) no
C71 C7 N8 C9 -76.61(15) no
C7 N8 C9 C10 176.44(11) no
N8 C9 C10 N11 63.91(15) no
C9 C10 N11 C12 -167.97(12) no
C10 N11 C12 C122 73.79(16) no
C10 N11 C12 C121 -47.62(17) no
C10 N11 C12 C13 -166.01(12) no
N11 C12 C13 C14 -73.27(15) no
C122 C12 C13 C14 45.40(17) no
C121 C12 C13 C14 164.94(12) no
C12 C13 C14 N1 57.65(16) no
C13 C14 N1 C2 -152.22(11) no
C14 N1 C2 C3 -177.67(11) no
C2 N1 C14 C141 84.95(14) no
C12 C13 C14 C141 179.54(12) no
C26 C21 C22 C23 -1.7(2) no
C27 C21 C22 C23 177.71(12) no
C21 C22 C23 C24 .2(2) no
C22 C23 C24 C25 1.49(19) no
C22 C23 C24 C28 -176.07(12) no
C23 C24 C25 C26 -1.7(2) no
C28 C24 C25 C26 175.86(12) no
C24 C25 C26 C21 .2(2) no
C22 C21 C26 C25 1.5(2) no
C27 C21 C26 C25 -177.91(12) no
C22 C21 C27 O21 159.70(13) no
C26 C21 C27 O21 -20.9(2) no
C22 C21 C27 O22 -20.7(2) no
C26 C21 C27 O22 158.69(13) no
C25 C24 C28 O23 -158.41(13) no
C23 C24 C28 O23 19.11(19) no
C25 C24 C28 O24 21.24(19) no
C23 C24 C28 O24 -161.24(13) no
